data_7046398
loop_
_publ_author_name
'Cols, Jean-Marie E P'
'Hill, Victoria G.'
'Williams, Stella K.'
'McIntosh, Ruaraidh D.'

_publ_section_title
;
 Aggregated initiators: defining their role in the ROP of rac-lactide.
;
_journal_issue 31
_journal_name_full 'Dalton transactions (Cambridge, England : 2003)'
_journal_page_first 10626
_journal_page_last 10635
_journal_paper_doi 10.1039/c8dt01229f
_journal_volume 47
_journal_year 2018
_chemical_absolute_configuration S
_chemical_formula_moiety 'C33 H51 N O4, 2(C H4 O)'
_chemical_formula_sum 'C35 H59 N O6'
_chemical_formula_weight 589.83
_space_group_crystal_system orthorhombic
_space_group_IT_number 19
_space_group_name_Hall 'P 2ac 2ab'
_space_group_name_H-M_alt 'P 21 21 21'
_symmetry_space_group_name_Hall 'P 2ac 2ab'
_symmetry_space_group_name_H-M 'P 21 21 21'
_atom_sites_solution_hydrogens mixed
_atom_sites_solution_primary dual
_audit_creation_date 2017-02-17
_audit_creation_method
;
Olex2 1.2-alpha
(compiled 2017.02.06 svn.r3384 for OlexSys, GUI svn.r5312)
;
_audit_update_record
;
2017-07-13 deposited with the CCDC.
2018-05-18 downloaded from the CCDC.
;
_cell_angle_alpha 90
_cell_angle_beta 90
_cell_angle_gamma 90
_cell_formula_units_Z 4
_cell_length_a 9.02228(2)
_cell_length_b 11.92120(2)
_cell_length_c 33.55582(6)
_cell_measurement_reflns_used 256451
_cell_measurement_temperature 120.01(10)
_cell_measurement_theta_max 76.1030
_cell_measurement_theta_min 3.9220
_cell_volume 3609.143(12)
_computing_cell_refinement 'CrysAlisPro 1.171.38.43h (Rigaku OD, 2015)'
_computing_data_collection 'CrysAlisPro 1.171.38.43h (Rigaku OD, 2015)'
_computing_data_reduction 'CrysAlisPro 1.171.38.43h (Rigaku OD, 2015)'
_computing_molecular_graphics 'Olex2 (Dolomanov et al., 2009)'
_computing_publication_material 'Olex2 (Dolomanov et al., 2009)'
_computing_structure_refinement 'ShelXL (Sheldrick, 2015)'
_computing_structure_solution 'ShelXT (Sheldrick, 2015)'
_diffrn_ambient_environment N~2~
_diffrn_ambient_temperature 120.01(10)
_diffrn_detector 'CCD plate'
_diffrn_detector_area_resol_mean 5.1574
_diffrn_detector_type Atlas
_diffrn_measured_fraction_theta_full 0.997
_diffrn_measured_fraction_theta_max 0.996
_diffrn_measurement_details
;
List of Runs (angles in degrees, time in seconds):

  # Type    Start    End  Width  t~exp~   \w     \q     \k     \f   Frames
#--------------------------------------------------------------------------
  1  \w      3.00  29.40   0.80    2.00    --   38.00  91.00  36.17   33
  2  \w      2.00  28.40   0.80    2.00    --   38.00  92.00-144.40   33
  3  \w   -112.00 -16.00   0.80    2.00    --  -43.17 -57.00-150.00  120
  4  \w   -115.00 -20.60   0.80    2.00    --  -43.17 -38.00  60.00  118
  5  \w   -115.00 -20.60   0.80    2.00    --  -43.17 -38.00 -60.00  118
  6  \w    -70.00  26.80   0.80    2.00    --  -43.17  57.00   0.00  121
  7  \w   -115.00 -20.60   0.80    2.00    --  -43.17 -38.00-120.00  118
  8  \w    -70.00  26.80   0.80    2.00    --  -43.17  57.00-120.00  121
  9  \w     23.00  98.20   0.80    2.00    --   43.17-125.00-180.00   94
 10  \w     14.00  46.00   0.80    2.00    --   46.00  80.00 178.36   40
 11  \w     13.00  39.40   0.80    2.00    --   46.00  83.00 -39.13   33
 12  \w     18.00  46.00   0.80    2.00    --   50.00  81.00-115.28   35
 13  \w     96.00 124.00   0.80    2.00    --   50.00  82.00  93.79   35
 14  \w     22.00  50.00   0.80    2.00    --   54.00  78.00-135.93   35
 15  \w     22.00  50.00   0.80    2.00    --   54.00  78.00 -35.99   35
 16  \w     22.00  50.00   0.80    2.00    --   54.00  78.00  15.34   35
 17  \w     28.00 132.00   0.80    2.00    --   58.00  76.00 123.95  130
 18  \w     36.00 140.00   0.80    2.00    --   66.00  76.00  33.82  130
 19  \w     36.00 140.00   0.80    2.00    --   66.00  76.00 171.69  130
 20  \w     38.00 136.40   0.80    2.00    --   66.00  69.00 152.59  123
 21  \w     36.00 138.40   0.80    2.00    --   66.00  75.00 -96.57  128
 22  \w     36.00 140.00   0.80    2.00    --   66.00  77.00 -62.79  130
 23  \w     40.00 144.00   0.80    2.00    --   70.00  77.00-130.23  130
 24  \w     40.00 144.00   0.80    2.00    --   70.00  76.00  42.33  130
 25  \w     40.00 142.40   0.80    2.00    --   70.00  75.00 -19.21  128
 26  \w     45.00 145.80   0.80    2.00    --   74.00  70.00-155.83  126
 27  \w     44.00 148.00   0.80    2.00    --   74.00  77.00 -11.89  130
 28  \w     44.00 148.00   0.80    2.00    --   74.00  77.00  57.07  130
 29  \w     49.00 149.80   0.80    5.00    --   78.00  72.00 157.49  126
 30  \w     51.00 155.00   0.80    5.00    --   82.00  74.00  43.74  130
 31  \w     53.00 154.60   0.80    5.00    --   82.00  73.00  82.86  127
 32  \w     53.00 153.80   0.80    5.00    --   82.00  70.00 -68.31  126
 33  \w     58.00 156.40   0.80    5.00    --   86.00  67.00 113.29  123
 34  \w     58.00 156.40   0.80    5.00    --   86.00  69.00-157.69  123
 35  \w     55.00 159.00   0.80    5.00    --   86.00  74.00 -72.82  130
 36  \w     60.00 161.60   0.80    5.00    --   90.00  71.00 122.58  127
 37  \w     61.00 161.80   0.80    5.00    --   90.00  70.00 111.91  126
 38  \w     61.00 161.80   0.80    5.00    --   90.00  72.00  20.45  126
 39  \w     63.00 167.00   0.80    5.00    --   94.00  74.00-140.20  130
 40  \w     65.00 166.60   0.80    5.00    --   94.00  73.00 135.49  127
 41  \w     65.00 165.80   0.80    5.00    --   94.00  70.00-116.10  126
 42  \w     64.00 165.60   0.80    5.00    --   94.00  71.00 -55.12  127
 43  \w     72.00 173.60   0.80    5.00    --  102.00  71.00 -43.93  127
 44  \w     74.00 172.40   0.80    5.00    --  102.00  66.00 167.26  123
 45  \w     76.00 178.40   0.80    5.00    --  106.00  77.00  55.47  128
 46  \w     80.00 178.40   0.80    5.00    --  111.00  77.00 150.00  123
 47  \w     80.00 178.40   0.80    5.00    --  111.00  77.00-180.00  123
 48  \w     41.00 135.40   0.80    5.00    --  111.00 -45.00-180.00  118
 49  \w     40.00 121.60   0.80    5.00    --  111.00-125.00  90.00  102
 50  \w     40.00 121.60   0.80    5.00    --  111.00-125.00 -60.00  102
 51  \w     31.00 108.60   0.80    5.00    --  111.00 -94.00 -30.00   97
 52  \w     80.00 178.40   0.80    5.00    --  111.00  77.00 -90.00  123
 53  \w     84.00 178.40   0.80    5.00    --  111.00  61.00 -60.00  118
 54  \w     80.00 178.40   0.80    5.00    --  111.00  77.00  90.00  123
 55  \w     94.00 178.80   0.80    5.00    --  111.00 125.00 -30.00  106
 56  \w     40.00 121.60   0.80    5.00    --  111.00-125.00-120.00  102
 57  \w     80.00 178.40   0.80    5.00    --  111.00  77.00-120.00  123
 58  \w     84.00 178.40   0.80    5.00    --  111.00  61.00-150.00  118
 59  \w     80.00 178.40   0.80    5.00    --  111.00  77.00   0.00  123
 60  \w     37.00 134.60   0.80    5.00    --  111.00 -30.00-120.00  122
 61  \w     94.00 178.80   0.80    5.00    --  111.00 125.00 -90.00  106
 62  \w     84.00 178.40   0.80    5.00    --  111.00  61.00 150.00  118
 63  \w     80.00 178.40   0.80    5.00    --  111.00  77.00 120.00  123
 64  \w     81.00 178.60   0.80    5.00    --  111.00  70.00 -28.37  122
 65  \w     40.00 121.60   0.80    5.00    --  111.00-125.00 -30.00  102
 66  \w     80.00 178.40   0.80    5.00    --  111.00  77.00 -30.00  123
 67  \w     31.00 108.60   0.80    5.00    --  111.00 -94.00-180.00   97
 68  \w     80.00 178.40   0.80    5.00    --  111.00  77.00  60.00  123
 69  \w     84.00 178.40   0.80    5.00    --  111.00  61.00 120.00  118
 70  \w     84.00 178.40   0.80    5.00    --  111.00  61.00-180.00  118
 71  \w     31.00 108.60   0.80    5.00    --  111.00 -94.00 120.00   97
 72  \w     94.00 178.80   0.80    5.00    --  111.00 125.00 150.00  106
 73  \w     94.00 178.80   0.80    5.00    --  111.00 125.00-180.00  106
 74  \w     40.00 121.60   0.80    5.00    --  111.00-125.00  60.00  102
 75  \w     40.00 121.60   0.80    5.00    --  111.00-125.00 -90.00  102
 76  \w     84.00 178.40   0.80    5.00    --  111.00  61.00 -90.00  118
 77  \w     84.00 178.40   0.80    5.00    --  111.00  61.00  30.00  118
 78  \w     84.00 178.40   0.80    5.00    --  111.00  61.00-120.00  118
 79  \w     42.00 138.00   0.80    5.00    --  111.00 -59.00-155.99  120
 80  \w     84.00 178.40   0.80    5.00    --  111.00  61.00  60.00  118
 81  \w     84.00 178.40   0.80    5.00    --  111.00  61.00   0.00  118
 82  \w     96.00 178.40   0.80    5.00    --  111.00  79.00-104.95  103
 83  \w     84.00 178.40   0.80    5.00    --  111.00  61.00  90.00  118
 84  \w     94.00 178.80   0.80    5.00    --  111.00 125.00   0.00  106
 85  \w     42.00 138.80   0.80    5.00    --  111.00 -61.00  60.00  121
 86  \w     80.00 178.40   0.80    5.00    --  111.00  74.00-155.24  123
 87  \w     80.00 178.40   0.80    5.00    --  111.00  77.00  30.00  123
 88  \w     40.00 121.60   0.80    5.00    --  111.00-125.00 120.00  102
 89  \w     41.00 135.40   0.80    5.00    --  111.00 -45.00 -90.00  118
 90  \w     38.00 142.80   0.80    5.00    --  111.00 -77.00-120.00  131
 91  \w     80.00 178.40   0.80    5.00    --  111.00  77.00 -60.00  123
 92  \w     88.00 178.40   0.80    5.00    --  111.00  45.00 -30.00  113
 93  \w      6.00 122.00   0.80    2.00    --   43.17  19.00-180.00  145
 94  \w    -42.00 130.00   0.80    2.00    --   43.17   0.00-120.00  215
 95  \w     18.00 113.20   0.80    2.00    --   43.17  57.00  30.00  119
 96  \w    -42.00 130.00   0.80    2.00    --   43.17   0.00-180.00  215
 97  \w    -42.00 130.00   0.80    2.00    --   43.17   0.00-150.00  215
 98  \w     95.00 123.00   0.80    2.00    --   50.00  79.00  81.78   35
 99  \w     22.00  50.00   0.80    2.00    --   54.00  78.00  67.74   35
100  \w     28.00 132.00   0.80    2.00    --   58.00  77.00-166.11  130
101  \w     28.00 132.00   0.80    2.00    --   58.00  76.00  62.14  130
102  \w     36.00 140.00   0.80    2.00    --   66.00  77.00-161.33  130
103  \w     36.00 140.00   0.80    2.00    --   66.00  77.00 -77.61  130
104  \w     36.00 138.40   0.80    2.00    --   66.00  75.00  57.33  128
105  \w     36.00 138.40   0.80    2.00    --   66.00  75.00 -40.99  128
106  \w     36.00 138.40   0.80    2.00    --   66.00  75.00 -83.60  128
107  \w     40.00 142.40   0.80    2.00    --   70.00  75.00 -33.37  128
108  \w     40.00 144.00   0.80    2.00    --   70.00  76.00 156.11  130
109  \w     43.00 140.60   0.80    2.00    --   70.00  63.00 142.00  122
110  \w     40.00 144.00   0.80    2.00    --   70.00  76.00 -43.25  130
111  \w     40.00 144.00   0.80    2.00    --   70.00  76.00  78.96  130
112  \w     40.00 144.00   0.80    2.00    --   70.00  76.00 151.36  130
113  \w     44.00 148.00   0.80    2.00    --   74.00  77.00-152.19  130
114  \w     43.00 147.00   0.80    2.00    --   74.00  74.00  92.75  130
115  \w     47.00 144.60   0.80    2.00    --   74.00  63.00 -66.73  122
116  \w     51.00 148.60   0.80    5.00    --   78.00  62.00 127.18  122
117  \w     49.00 150.60   0.80    5.00    --   78.00  73.00-163.62  127
118  \w     53.00 153.00   0.80    5.00    --   82.00  68.00-158.34  125
119  \w     57.00 157.00   0.80    5.00    --   86.00  65.00-120.08  125
120  \w     67.00 164.60   0.80    5.00    --   94.00  61.00-175.28  122
121  \w     68.00 164.00   0.80    5.00    --   94.00  59.00 162.57  120
122  \w     69.00 169.80   0.80    5.00    --   98.00  70.00  77.30  126
123  \w     76.00 172.00   0.80    5.00    --  102.00  57.00 -56.44  120
124  \w     77.00 171.40   0.80    5.00    --  102.00  54.00  59.00  118
125  \w     37.00 134.60   0.80    5.00    --  111.00 -30.00  90.00  122
126  \w     37.00 134.60   0.80    5.00    --  111.00 -30.00  30.00  122
127  \w     37.00 134.60   0.80    5.00    --  111.00 -30.00 -60.00  122
128  \w     88.00 178.40   0.80    5.00    --  111.00  45.00  60.00  113
129  \w     39.00 133.40   0.80    5.00    --  111.00 -37.00 163.94  118
130  \w     88.00 178.40   0.80    5.00    --  111.00  30.00 150.00  113
131  \w     40.00 121.60   0.80    5.00    --  111.00-125.00 150.00  102
132  \w     88.00 178.40   0.80    5.00    --  111.00  45.00-120.00  113
133  \w     31.00 108.60   0.80    5.00    --  111.00 -94.00 150.00   97
134  \w     37.00 134.60   0.80    5.00    --  111.00 -30.00 -30.00  122
135  \w     26.00 178.80   0.80    5.00    --  111.00  -4.00-176.69  191
136  \w     30.00 178.80   0.80    5.00    --  111.00 -12.00-164.45  186
137  \w     84.00 178.40   0.80    5.00    --  111.00  61.00 -30.00  118
138  \w     32.00 156.80   0.80    5.00    --  111.00 -15.00-150.00  156
139  \w     24.00 136.80   0.80    5.00    --  111.00   0.00 120.00  141
;
_diffrn_measurement_device 'four-circle diffractometer'
_diffrn_measurement_device_type 'SuperNova, Dual, Cu at zero, Atlas'
_diffrn_measurement_method '\w scans'
_diffrn_orient_matrix_type 'CrysAlisPro convention (1999,Acta A55,543-557)'
_diffrn_orient_matrix_UB_11 0.0054633000
_diffrn_orient_matrix_UB_12 0.0028483000
_diffrn_orient_matrix_UB_13 0.0458728000
_diffrn_orient_matrix_UB_21 0.0524255000
_diffrn_orient_matrix_UB_22 0.1229236000
_diffrn_orient_matrix_UB_23 -0.0014180000
_diffrn_orient_matrix_UB_31 -0.1624170000
_diffrn_orient_matrix_UB_32 0.0397860000
_diffrn_orient_matrix_UB_33 0.0010813000
_diffrn_radiation_monochromator mirror
_diffrn_radiation_probe x-ray
_diffrn_radiation_type CuK\a
_diffrn_radiation_wavelength 1.54178
_diffrn_reflns_av_R_equivalents 0.0683
_diffrn_reflns_av_unetI/netI 0.0161
_diffrn_reflns_Laue_measured_fraction_full 0.997
_diffrn_reflns_Laue_measured_fraction_max 0.996
_diffrn_reflns_limit_h_max 10
_diffrn_reflns_limit_h_min -11
_diffrn_reflns_limit_k_max 15
_diffrn_reflns_limit_k_min -15
_diffrn_reflns_limit_l_max 42
_diffrn_reflns_limit_l_min -42
_diffrn_reflns_number 307438
_diffrn_reflns_point_group_measured_fraction_full 0.998
_diffrn_reflns_point_group_measured_fraction_max 0.996
_diffrn_reflns_theta_full 67.679
_diffrn_reflns_theta_max 76.367
_diffrn_reflns_theta_min 3.935
_diffrn_source 'micro-focus sealed X-ray tube'
_diffrn_source_type 'SuperNova (Cu) X-ray Source'
_diffrn_standards_number 0
_exptl_absorpt_coefficient_mu 0.574
_exptl_absorpt_correction_type none
_exptl_crystal_colour colourless
_exptl_crystal_colour_primary colourless
_exptl_crystal_density_diffrn 1.086
_exptl_crystal_description block
_exptl_crystal_F_000 1296
_exptl_crystal_size_max 0.303
_exptl_crystal_size_mid 0.228
_exptl_crystal_size_min 0.139
_refine_diff_density_max 0.253
_refine_diff_density_min -0.366
_refine_diff_density_rms 0.033
_refine_ls_abs_structure_details
;
 Flack x determined using 3264 quotients [(I+)-(I-)]/[(I+)+(I-)]
 (Parsons, Flack and Wagner, Acta Cryst. B69 (2013) 249-259).
;
_refine_ls_abs_structure_Flack 0.00(2)
_refine_ls_extinction_method none
_refine_ls_goodness_of_fit_ref 1.057
_refine_ls_hydrogen_treatment mixed
_refine_ls_matrix_type full
_refine_ls_number_parameters 414
_refine_ls_number_reflns 7534
_refine_ls_number_restraints 0
_refine_ls_restrained_S_all 1.057
_refine_ls_R_factor_all 0.0353
_refine_ls_R_factor_gt 0.0352
_refine_ls_shift/su_max 0.001
_refine_ls_shift/su_mean 0.000
_refine_ls_structure_factor_coef Fsqd
_refine_ls_weighting_details 'w=1/[\s^2^(Fo^2^)+(0.0520P)^2^+0.7920P] where P=(Fo^2^+2Fc^2^)/3'
_refine_ls_weighting_scheme calc
_refine_ls_wR_factor_gt 0.0948
_refine_ls_wR_factor_ref 0.0950
_reflns_Friedel_coverage 0.772
_reflns_Friedel_fraction_full 1.000
_reflns_Friedel_fraction_max 0.995
_reflns_number_gt 7499
_reflns_number_total 7534
_reflns_threshold_expression 'I > 2\s(I)'
_cod_data_source_file c8dt01229f2.cif
_cod_data_source_block ex16068
_cod_depositor_comments 'Adding full bibliography for 7046397--7046398.cif.'
_cod_database_code 7046398
_shelxl_version_number 2014/6
_shelx_space_group_comment
;
The symmetry employed for this shelxl refinement is uniquely defined
by the following loop, which should always be used as a source of
symmetry information in preference to the above space-group names.
They are only intended as comments.
;
_olex2_refinement_description
;
1. Fixed Uiso
 At 1.2 times of:
  All C(H) groups, All C(H,H) groups
 At 1.5 times of:
  All C(H,H,H) groups
2.a Ternary CH refined with riding coordinates:
 C2(H2A)
2.b Secondary CH2 refined with riding coordinates:
 C10(H10A,H10B), C3(H3A,H3B)
2.c Aromatic/amide H refined with riding coordinates:
 C12(H12), C7(H7), C14(H14), C5(H5)
2.d Idealised Me refined as rotating group:
 C15D(H15A,H15B,H15C), C13B(H13A,H13B,H13C), C13C(H13D,H13E,H13F), C2A(H2AA,
 H2AB,H2AC), C13D(H13G,H13H,H13I), C15B(H15D,H15E,H15F), C8C(H8CA,H8CB,H8CC),
 C6B(H6BA,H6BB,H6BC), C8B(H8BA,H8BB,H8BC), C6D(H6DA,H6DB,H6DC), C8D(H8DA,H8DB,
 H8DC), C15C(H15G,H15H,H15I), C6C(H6CA,H6CB,H6CC), C2AA(H2AE,H2AF,H2AG),
 C1AA(H1AB,H1AC,H1AD)
;
_olex2_submission_special_instructions 'No special instructions were received'
_oxdiff_exptl_absorpt_empirical_details
;
Empirical correction (ABSPACK) includes:
;
_oxdiff_exptl_absorpt_empirical_full_max 1.414
_oxdiff_exptl_absorpt_empirical_full_min 0.710

loop_
_space_group_symop_operation_xyz
'x, y, z'
'-x+1/2, -y, z+1/2'
'-x, y+1/2, -z+1/2'
'x+1/2, -y+1/2, -z'

loop_
_atom_site_label
_atom_site_type_symbol
_atom_site_fract_x
_atom_site_fract_y
_atom_site_fract_z
_atom_site_U_iso_or_equiv
_atom_site_adp_type
_atom_site_occupancy
_atom_site_site_symmetry_order
_atom_site_calc_flag
_atom_site_refinement_flags_posn
O3 O 0.50313(16) 0.70771(11) 0.56061(4) 0.0319(3) Uani 1 1 d .
O4 O 0.56244(15) 0.53234(12) 0.64661(4) 0.0306(3) Uani 1 1 d .
O1 O 0.40051(15) 0.48636(11) 0.55519(4) 0.0313(3) Uani 1 1 d .
O2 O 0.24999(19) 0.33852(12) 0.56212(4) 0.0420(4) Uani 1 1 d .
N1 N 0.28444(17) 0.59010(12) 0.62078(4) 0.0244(3) Uani 1 1 d .
O1AA O 0.3040(2) 0.23703(16) 0.49827(6) 0.0542(5) Uani 1 1 d .
C9 C 0.4463(2) 0.79665(15) 0.58146(5) 0.0267(3) Uani 1 1 d .
C11 C 0.3489(2) 0.52592(14) 0.68945(5) 0.0248(3) Uani 1 1 d .
C16 C 0.4927(2) 0.49019(15) 0.67978(5) 0.0253(3) Uani 1 1 d .
C12 C 0.27982(19) 0.48429(14) 0.72340(5) 0.0249(3) Uani 1 1 d .
H12 H 0.1838 0.5072 0.7293 0.030 Uiso 1 1 calc R
C6 C 0.32934(19) 0.98074(15) 0.62381(5) 0.0262(3) Uani 1 1 d .
C7 C 0.4663(2) 0.98658(15) 0.60422(5) 0.0275(3) Uani 1 1 d .
H7 H 0.5194 1.0533 0.6056 0.033 Uiso 1 1 calc R
C14 C 0.4932(2) 0.37423(15) 0.73803(5) 0.0258(3) Uani 1 1 d .
H14 H 0.5418 0.3233 0.7545 0.031 Uiso 1 1 calc R
C10 C 0.2699(2) 0.61217(14) 0.66409(5) 0.0259(3) Uani 1 1 d .
H10A H 0.1656 0.6128 0.6711 0.031 Uiso 1 1 calc R
H10B H 0.3100 0.6858 0.6699 0.031 Uiso 1 1 calc R
C15 C 0.56676(19) 0.41189(15) 0.70380(5) 0.0257(3) Uani 1 1 d .
C4 C 0.30800(19) 0.78872(14) 0.60023(5) 0.0249(3) Uani 1 1 d .
C1 C 0.3019(2) 0.43625(15) 0.57251(5) 0.0281(4) Uani 1 1 d .
C5 C 0.25256(19) 0.88023(15) 0.62096(5) 0.0260(3) Uani 1 1 d .
H5 H 0.1608 0.8740 0.6334 0.031 Uiso 1 1 calc R
C8 C 0.5275(2) 0.89727(15) 0.58270(5) 0.0270(3) Uani 1 1 d .
C13A C 0.2743(2) 0.36760(15) 0.78695(5) 0.0266(3) Uani 1 1 d .
C15D C 0.7342(2) 0.32241(18) 0.65164(6) 0.0356(4) Uani 1 1 d .
H15A H 0.6694 0.2588 0.6496 0.053 Uiso 1 1 calc GR
H15B H 0.8342 0.2994 0.6462 0.053 Uiso 1 1 calc GR
H15C H 0.7049 0.3785 0.6327 0.053 Uiso 1 1 calc GR
C13 C 0.35106(19) 0.40900(14) 0.74875(5) 0.0241(3) Uani 1 1 d .
C13B C 0.3721(2) 0.28719(17) 0.81100(6) 0.0346(4) Uani 1 1 d .
H13A H 0.3949 0.2225 0.7951 0.052 Uiso 1 1 calc GR
H13B H 0.3203 0.2642 0.8346 0.052 Uiso 1 1 calc GR
H13C H 0.4623 0.3245 0.8183 0.052 Uiso 1 1 calc GR
C15A C 0.7251(2) 0.37152(16) 0.69413(5) 0.0288(4) Uani 1 1 d .
O2AA O 0.1413(3) 0.05168(17) 0.49563(9) 0.0905(9) Uani 1 1 d .
C3 C 0.2185(2) 0.68249(15) 0.59740(5) 0.0261(3) Uani 1 1 d .
H3A H 0.1188 0.6968 0.6070 0.031 Uiso 1 1 calc R
H3B H 0.2116 0.6599 0.5697 0.031 Uiso 1 1 calc R
C13C C 0.1301(2) 0.30633(18) 0.77573(6) 0.0361(4) Uani 1 1 d .
H13D H 0.0653 0.3571 0.7619 0.054 Uiso 1 1 calc GR
H13E H 0.0822 0.2799 0.7995 0.054 Uiso 1 1 calc GR
H13F H 0.1528 0.2438 0.7588 0.054 Uiso 1 1 calc GR
C2A C 0.0547(2) 0.47548(19) 0.60446(6) 0.0389(4) Uani 1 1 d .
H2AA H 0.0081 0.5116 0.6268 0.058 Uiso 1 1 calc GR
H2AB H 0.0231 0.3987 0.6032 0.058 Uiso 1 1 calc GR
H2AC H 0.0271 0.5133 0.5803 0.058 Uiso 1 1 calc GR
C13D C 0.2356(2) 0.46880(16) 0.81316(5) 0.0337(4) Uani 1 1 d .
H13G H 0.3248 0.5080 0.8202 0.051 Uiso 1 1 calc GR
H13H H 0.1868 0.4434 0.8369 0.051 Uiso 1 1 calc GR
H13I H 0.1710 0.5183 0.7988 0.051 Uiso 1 1 calc GR
C2 C 0.2236(2) 0.48000(15) 0.60950(5) 0.0285(4) Uani 1 1 d .
H2A H 0.2483 0.4283 0.6312 0.034 Uiso 1 1 calc R
C15B C 0.7758(2) 0.27900(17) 0.72286(6) 0.0350(4) Uani 1 1 d .
H15D H 0.7776 0.3079 0.7496 0.052 Uiso 1 1 calc GR
H15E H 0.8734 0.2543 0.7155 0.052 Uiso 1 1 calc GR
H15F H 0.7082 0.2169 0.7215 0.052 Uiso 1 1 calc GR
C8C C 0.6491(3) 0.8922(2) 0.51512(6) 0.0407(5) Uani 1 1 d .
H8CA H 0.6079 0.8191 0.5106 0.061 Uiso 1 1 calc GR
H8CB H 0.7413 0.8989 0.5010 0.061 Uiso 1 1 calc GR
H8CC H 0.5812 0.9483 0.5057 0.061 Uiso 1 1 calc GR
C6A C 0.2617(2) 1.07843(15) 0.64735(5) 0.0304(4) Uani 1 1 d .
C8A C 0.6765(2) 0.90901(17) 0.56027(5) 0.0316(4) Uani 1 1 d .
C6B C 0.3674(2) 1.17844(17) 0.65085(7) 0.0384(4) Uani 1 1 d .
H6BA H 0.4573 1.1549 0.6637 0.058 Uiso 1 1 calc GR
H6BB H 0.3214 1.2365 0.6664 0.058 Uiso 1 1 calc GR
H6BC H 0.3898 1.2066 0.6247 0.058 Uiso 1 1 calc GR
C8B C 0.7449(2) 1.02595(18) 0.56579(6) 0.0398(4) Uani 1 1 d .
H8BA H 0.6784 1.0817 0.5555 0.060 Uiso 1 1 calc GR
H8BB H 0.8374 1.0298 0.5517 0.060 Uiso 1 1 calc GR
H8BC H 0.7619 1.0394 0.5936 0.060 Uiso 1 1 calc GR
C6D C 0.1193(2) 1.11732(18) 0.62638(7) 0.0407(5) Uani 1 1 d .
H6DA H 0.1426 1.1413 0.5998 0.061 Uiso 1 1 calc GR
H6DB H 0.0765 1.1787 0.6409 0.061 Uiso 1 1 calc GR
H6DC H 0.0500 1.0563 0.6253 0.061 Uiso 1 1 calc GR
C8D C 0.7897(2) 0.82205(19) 0.57506(6) 0.0370(4) Uani 1 1 d .
H8DA H 0.8101 0.8348 0.6028 0.055 Uiso 1 1 calc GR
H8DB H 0.8797 0.8291 0.5600 0.055 Uiso 1 1 calc GR
H8DC H 0.7499 0.7480 0.5716 0.055 Uiso 1 1 calc GR
C15C C 0.8323(2) 0.47121(17) 0.69823(6) 0.0329(4) Uani 1 1 d .
H15G H 0.8060 0.5283 0.6793 0.049 Uiso 1 1 calc GR
H15H H 0.9317 0.4464 0.6932 0.049 Uiso 1 1 calc GR
H15I H 0.8261 0.5012 0.7247 0.049 Uiso 1 1 calc GR
C6C C 0.2232(3) 1.03938(18) 0.68982(6) 0.0415(5) Uani 1 1 d .
H6CA H 0.1541 0.9783 0.6885 0.062 Uiso 1 1 calc GR
H6CB H 0.1797 1.1004 0.7044 0.062 Uiso 1 1 calc GR
H6CC H 0.3118 1.0151 0.7031 0.062 Uiso 1 1 calc GR
C2AA C 0.1898(3) -0.0486(2) 0.51133(8) 0.0525(6) Uani 1 1 d .
H2AE H 0.2342 -0.0929 0.4906 0.079 Uiso 1 1 calc GR
H2AF H 0.1074 -0.0885 0.5225 0.079 Uiso 1 1 calc GR
H2AG H 0.2618 -0.0342 0.5318 0.079 Uiso 1 1 calc GR
C1AA C 0.4259(4) 0.2214(3) 0.47366(10) 0.0712(9) Uani 1 1 d .
H1AB H 0.3932 0.2131 0.4466 0.107 Uiso 1 1 calc GR
H1AC H 0.4783 0.1551 0.4817 0.107 Uiso 1 1 calc GR
H1AD H 0.4905 0.2851 0.4756 0.107 Uiso 1 1 calc GR
H3 H 0.451(3) 0.646(3) 0.5646(8) 0.047(7) Uiso 1 1 d .
H2 H 0.290(4) 0.318(3) 0.5401(11) 0.076(10) Uiso 1 1 d .
H4 H 0.495(3) 0.565(2) 0.6338(9) 0.050(8) Uiso 1 1 d .
H2AD H 0.060(4) 0.040(3) 0.4791(11) 0.075(10) Uiso 1 1 d .
H1AA H 0.257(4) 0.175(3) 0.4993(11) 0.078(11) Uiso 1 1 d .

loop_
_atom_site_aniso_label
_atom_site_aniso_U_11
_atom_site_aniso_U_22
_atom_site_aniso_U_33
_atom_site_aniso_U_23
_atom_site_aniso_U_13
_atom_site_aniso_U_12
O3 0.0355(7) 0.0300(6) 0.0303(6) -0.0025(5) 0.0076(6) -0.0036(6)
O4 0.0295(6) 0.0378(7) 0.0245(6) 0.0032(5) 0.0044(5) -0.0011(6)
O1 0.0343(7) 0.0310(6) 0.0284(6) -0.0024(5) 0.0050(5) -0.0024(5)
O2 0.0555(9) 0.0352(7) 0.0354(7) -0.0105(6) 0.0123(7) -0.0131(7)
N1 0.0298(7) 0.0245(7) 0.0189(6) 0.0005(5) -0.0001(5) -0.0024(6)
O1AA 0.0642(11) 0.0473(9) 0.0511(9) -0.0213(7) 0.0181(8) -0.0134(8)
C9 0.0306(9) 0.0293(8) 0.0202(7) 0.0020(6) 0.0000(7) 0.0004(7)
C11 0.0283(8) 0.0247(8) 0.0214(7) -0.0021(6) -0.0019(6) -0.0009(7)
C16 0.0274(8) 0.0276(8) 0.0208(7) -0.0007(6) 0.0012(6) -0.0038(7)
C12 0.0238(8) 0.0286(8) 0.0222(7) -0.0019(6) 0.0009(6) 0.0003(7)
C6 0.0275(8) 0.0271(8) 0.0239(7) 0.0034(6) -0.0034(6) 0.0017(7)
C7 0.0283(8) 0.0285(8) 0.0256(8) 0.0044(7) -0.0017(6) -0.0039(7)
C14 0.0257(8) 0.0262(8) 0.0256(8) 0.0005(6) -0.0026(7) -0.0002(7)
C10 0.0299(8) 0.0276(8) 0.0202(7) -0.0001(6) 0.0008(6) 0.0014(7)
C15 0.0236(8) 0.0279(8) 0.0256(8) -0.0041(7) 0.0008(6) -0.0012(7)
C4 0.0275(8) 0.0267(8) 0.0204(7) 0.0041(6) -0.0017(6) -0.0020(7)
C1 0.0350(9) 0.0270(8) 0.0222(7) 0.0013(6) -0.0019(7) -0.0005(7)
C5 0.0242(8) 0.0302(8) 0.0237(7) 0.0040(6) 0.0000(6) 0.0003(7)
C8 0.0272(8) 0.0326(9) 0.0210(7) 0.0047(6) -0.0015(6) -0.0018(7)
C13A 0.0287(8) 0.0289(8) 0.0223(7) 0.0027(6) 0.0010(7) 0.0003(7)
C15D 0.0278(9) 0.0426(10) 0.0364(9) -0.0102(8) 0.0057(8) 0.0005(8)
C13 0.0261(8) 0.0256(7) 0.0208(7) -0.0009(6) -0.0001(6) -0.0024(7)
C13B 0.0376(10) 0.0383(10) 0.0280(8) 0.0093(8) 0.0046(8) 0.0066(8)
C15A 0.0225(8) 0.0326(9) 0.0313(8) -0.0023(7) 0.0021(7) -0.0009(7)
O2AA 0.1009(17) 0.0426(10) 0.128(2) 0.0110(11) -0.0812(17) -0.0161(11)
C3 0.0276(8) 0.0290(8) 0.0217(7) 0.0020(6) 0.0001(6) -0.0027(7)
C13C 0.0329(9) 0.0417(10) 0.0336(9) 0.0046(8) 0.0006(8) -0.0091(8)
C2A 0.0375(10) 0.0411(10) 0.0382(10) -0.0090(9) 0.0088(8) -0.0139(9)
C13D 0.0425(10) 0.0349(9) 0.0238(8) 0.0016(7) 0.0044(7) 0.0042(8)
C2 0.0359(9) 0.0271(8) 0.0224(7) 0.0006(6) 0.0018(7) -0.0057(7)
C15B 0.0251(8) 0.0365(9) 0.0434(10) 0.0023(8) 0.0016(8) 0.0035(8)
C8C 0.0463(11) 0.0501(12) 0.0257(9) 0.0036(8) 0.0075(8) -0.0092(10)
C6A 0.0302(9) 0.0271(8) 0.0339(9) 0.0002(7) 0.0000(7) 0.0017(7)
C8A 0.0316(9) 0.0383(10) 0.0249(8) 0.0014(7) 0.0050(7) -0.0066(8)
C6B 0.0366(10) 0.0290(9) 0.0496(11) -0.0055(8) -0.0002(9) -0.0009(8)
C8B 0.0351(10) 0.0426(11) 0.0418(10) 0.0009(9) 0.0080(8) -0.0107(9)
C6D 0.0325(10) 0.0353(10) 0.0543(12) 0.0014(9) -0.0033(9) 0.0057(8)
C8D 0.0286(9) 0.0475(11) 0.0349(9) -0.0014(8) 0.0054(8) -0.0001(8)
C15C 0.0275(8) 0.0381(10) 0.0331(9) -0.0031(8) 0.0012(7) -0.0058(8)
C6C 0.0525(12) 0.0368(10) 0.0353(10) -0.0030(8) 0.0079(9) 0.0028(9)
C2AA 0.0527(14) 0.0482(13) 0.0567(14) 0.0057(11) -0.0164(11) -0.0029(11)
C1AA 0.074(2) 0.0623(17) 0.078(2) -0.0106(15) 0.0287(17) 0.0143(15)

loop_
_atom_type_symbol
_atom_type_description
_atom_type_scat_dispersion_real
_atom_type_scat_dispersion_imag
_atom_type_scat_source
C C 0.0181 0.0091 'International Tables Vol C Tables 4.2.6.8 and 6.1.1.4'
H H 0.0000 0.0000 'International Tables Vol C Tables 4.2.6.8 and 6.1.1.4'
N N 0.0311 0.0180 'International Tables Vol C Tables 4.2.6.8 and 6.1.1.4'
O O 0.0492 0.0322 'International Tables Vol C Tables 4.2.6.8 and 6.1.1.4'

loop_
_exptl_crystal_face_index_h
_exptl_crystal_face_index_k
_exptl_crystal_face_index_l
_exptl_crystal_face_perp_dist
-5 2 -9 0.1298
0 -1 -22 0.0820
5 -2 -11 0.1417
1 1 22 0.0509
-6 0 1 0.1277
0 -8 2 0.1337
6 0 -1 0.1550
1 8 -2 0.0855
-1 -7 -11 0.0903
0 -3 -20 0.0647

loop_
_geom_angle_atom_site_label_1
_geom_angle_atom_site_label_2
_geom_angle_atom_site_label_3
_geom_angle
C9 O3 H3 111.6(18)
C16 O4 H4 104(2)
C1 O2 H2 110(3)
C3 N1 C10 110.65(13)
C2 N1 C10 112.17(13)
C2 N1 C3 112.20(13)
C1AA O1AA H1AA 108(3)
O3 C9 C4 120.73(16)
O3 C9 C8 118.70(16)
C4 C9 C8 120.54(16)
C16 C11 C10 120.77(15)
C12 C11 C16 119.69(16)
C12 C11 C10 119.51(15)
O4 C16 C11 119.97(15)
O4 C16 C15 119.40(16)
C15 C16 C11 120.62(15)
C11 C12 H12 119.2
C11 C12 C13 121.57(16)
C13 C12 H12 119.2
C7 C6 C6A 123.70(16)
C5 C6 C7 116.79(16)
C5 C6 C6A 119.51(16)
C6 C7 H7 118.3
C8 C7 C6 123.48(16)
C8 C7 H7 118.3
C15 C14 H14 118.3
C13 C14 H14 118.3
C13 C14 C15 123.50(16)
N1 C10 C11 112.89(14)
N1 C10 H10A 109.0
N1 C10 H10B 109.0
C11 C10 H10A 109.0
C11 C10 H10B 109.0
H10A C10 H10B 107.8
C16 C15 C15A 121.88(15)
C14 C15 C16 117.33(16)
C14 C15 C15A 120.76(16)
C9 C4 C3 120.42(16)
C5 C4 C9 119.58(16)
C5 C4 C3 119.99(15)
O1 C1 O2 124.95(17)
O1 C1 C2 124.07(16)
O2 C1 C2 110.98(16)
C6 C5 H5 118.9
C4 C5 C6 122.26(16)
C4 C5 H5 118.9
C9 C8 C8A 121.02(16)
C7 C8 C9 117.32(16)
C7 C8 C8A 121.64(16)
C13 C13A C13C 109.21(14)
C13B C13A C13 112.37(15)
C13B C13A C13C 108.58(16)
C13B C13A C13D 108.73(15)
C13D C13A C13 109.15(14)
C13D C13A C13C 108.74(16)
H15A C15D H15B 109.5
H15A C15D H15C 109.5
H15B C15D H15C 109.5
C15A C15D H15A 109.5
C15A C15D H15B 109.5
C15A C15D H15C 109.5
C12 C13 C14 117.26(15)
C12 C13 C13A 120.50(15)
C14 C13 C13A 122.24(15)
C13A C13B H13A 109.5
C13A C13B H13B 109.5
C13A C13B H13C 109.5
H13A C13B H13B 109.5
H13A C13B H13C 109.5
H13B C13B H13C 109.5
C15 C15A C15D 111.24(15)
C15B C15A C15 111.63(15)
C15B C15A C15D 106.96(16)
C15B C15A C15C 108.15(15)
C15C C15A C15 108.82(15)
C15C C15A C15D 109.98(15)
C2AA O2AA H2AD 111(2)
N1 C3 C4 112.19(14)
N1 C3 H3A 109.2
N1 C3 H3B 109.2
C4 C3 H3A 109.2
C4 C3 H3B 109.2
H3A C3 H3B 107.9
C13A C13C H13D 109.5
C13A C13C H13E 109.5
C13A C13C H13F 109.5
H13D C13C H13E 109.5
H13D C13C H13F 109.5
H13E C13C H13F 109.5
H2AA C2A H2AB 109.5
H2AA C2A H2AC 109.5
H2AB C2A H2AC 109.5
C2 C2A H2AA 109.5
C2 C2A H2AB 109.5
C2 C2A H2AC 109.5
C13A C13D H13G 109.5
C13A C13D H13H 109.5
C13A C13D H13I 109.5
H13G C13D H13H 109.5
H13G C13D H13I 109.5
H13H C13D H13I 109.5
N1 C2 C1 110.04(14)
N1 C2 C2A 115.45(16)
N1 C2 H2A 106.6
C1 C2 C2A 111.08(15)
C1 C2 H2A 106.6
C2A C2 H2A 106.6
C15A C15B H15D 109.5
C15A C15B H15E 109.5
C15A C15B H15F 109.5
H15D C15B H15E 109.5
H15D C15B H15F 109.5
H15E C15B H15F 109.5
H8CA C8C H8CB 109.5
H8CA C8C H8CC 109.5
H8CB C8C H8CC 109.5
C8A C8C H8CA 109.5
C8A C8C H8CB 109.5
C8A C8C H8CC 109.5
C6 C6A C6D 109.02(15)
C6 C6A C6C 109.69(15)
C6B C6A C6 112.48(16)
C6B C6A C6D 108.73(16)
C6B C6A C6C 107.77(17)
C6D C6A C6C 109.10(17)
C8 C8A C8C 109.03(16)
C8B C8A C8 111.88(16)
C8B C8A C8C 107.44(16)
C8B C8A C8D 107.82(17)
C8D C8A C8 111.04(15)
C8D C8A C8C 109.55(17)
C6A C6B H6BA 109.5
C6A C6B H6BB 109.5
C6A C6B H6BC 109.5
H6BA C6B H6BB 109.5
H6BA C6B H6BC 109.5
H6BB C6B H6BC 109.5
C8A C8B H8BA 109.5
C8A C8B H8BB 109.5
C8A C8B H8BC 109.5
H8BA C8B H8BB 109.5
H8BA C8B H8BC 109.5
H8BB C8B H8BC 109.5
C6A C6D H6DA 109.5
C6A C6D H6DB 109.5
C6A C6D H6DC 109.5
H6DA C6D H6DB 109.5
H6DA C6D H6DC 109.5
H6DB C6D H6DC 109.5
C8A C8D H8DA 109.5
C8A C8D H8DB 109.5
C8A C8D H8DC 109.5
H8DA C8D H8DB 109.5
H8DA C8D H8DC 109.5
H8DB C8D H8DC 109.5
C15A C15C H15G 109.5
C15A C15C H15H 109.5
C15A C15C H15I 109.5
H15G C15C H15H 109.5
H15G C15C H15I 109.5
H15H C15C H15I 109.5
C6A C6C H6CA 109.5
C6A C6C H6CB 109.5
C6A C6C H6CC 109.5
H6CA C6C H6CB 109.5
H6CA C6C H6CC 109.5
H6CB C6C H6CC 109.5
O2AA C2AA H2AE 109.5
O2AA C2AA H2AF 109.5
O2AA C2AA H2AG 109.5
H2AE C2AA H2AF 109.5
H2AE C2AA H2AG 109.5
H2AF C2AA H2AG 109.5
O1AA C1AA H1AB 109.5
O1AA C1AA H1AC 109.5
O1AA C1AA H1AD 109.5
H1AB C1AA H1AC 109.5
H1AB C1AA H1AD 109.5
H1AC C1AA H1AD 109.5

loop_
_geom_bond_atom_site_label_1
_geom_bond_atom_site_label_2
_geom_bond_distance
O3 C9 1.370(2)
O3 H3 0.88(3)
O4 C16 1.374(2)
O4 H4 0.84(3)
O1 C1 1.219(2)
O2 C1 1.303(2)
O2 H2 0.86(4)
N1 C10 1.483(2)
N1 C3 1.477(2)
N1 C2 1.472(2)
O1AA C1AA 1.388(3)
O1AA H1AA 0.85(4)
C9 C4 1.401(2)
C9 C8 1.406(3)
C11 C16 1.404(2)
C11 C12 1.390(2)
C11 C10 1.513(2)
C16 C15 1.403(2)
C12 H12 0.9300
C12 C13 1.394(2)
C6 C7 1.402(3)
C6 C5 1.387(3)
C6 C6A 1.534(2)
C7 H7 0.9300
C7 C8 1.400(3)
C14 H14 0.9300
C14 C15 1.400(2)
C14 C13 1.395(2)
C10 H10A 0.9700
C10 H10B 0.9700
C15 C15A 1.542(2)
C4 C5 1.387(2)
C4 C3 1.505(2)
C1 C2 1.520(2)
C5 H5 0.9300
C8 C8A 1.547(2)
C13A C13 1.538(2)
C13A C13B 1.533(2)
C13A C13C 1.539(3)
C13A C13D 1.533(2)
C15D H15A 0.9600
C15D H15B 0.9600
C15D H15C 0.9600
C15D C15A 1.544(2)
C13B H13A 0.9600
C13B H13B 0.9600
C13B H13C 0.9600
C15A C15B 1.535(3)
C15A C15C 1.539(3)
O2AA C2AA 1.378(3)
O2AA H2AD 0.93(4)
C3 H3A 0.9700
C3 H3B 0.9700
C13C H13D 0.9600
C13C H13E 0.9600
C13C H13F 0.9600
C2A H2AA 0.9600
C2A H2AB 0.9600
C2A H2AC 0.9600
C2A C2 1.535(3)
C13D H13G 0.9600
C13D H13H 0.9600
C13D H13I 0.9600
C2 H2A 0.9800
C15B H15D 0.9600
C15B H15E 0.9600
C15B H15F 0.9600
C8C H8CA 0.9600
C8C H8CB 0.9600
C8C H8CC 0.9600
C8C C8A 1.548(3)
C6A C6B 1.532(3)
C6A C6D 1.536(3)
C6A C6C 1.539(3)
C8A C8B 1.536(3)
C8A C8D 1.537(3)
C6B H6BA 0.9600
C6B H6BB 0.9600
C6B H6BC 0.9600
C8B H8BA 0.9600
C8B H8BB 0.9600
C8B H8BC 0.9600
C6D H6DA 0.9600
C6D H6DB 0.9600
C6D H6DC 0.9600
C8D H8DA 0.9600
C8D H8DB 0.9600
C8D H8DC 0.9600
C15C H15G 0.9600
C15C H15H 0.9600
C15C H15I 0.9600
C6C H6CA 0.9600
C6C H6CB 0.9600
C6C H6CC 0.9600
C2AA H2AE 0.9600
C2AA H2AF 0.9600
C2AA H2AG 0.9600
C1AA H1AB 0.9600
C1AA H1AC 0.9600
C1AA H1AD 0.9600

loop_
_geom_torsion_atom_site_label_1
_geom_torsion_atom_site_label_2
_geom_torsion_atom_site_label_3
_geom_torsion_atom_site_label_4
_geom_torsion
O3 C9 C4 C5 -179.63(15)
O3 C9 C4 C3 -0.7(2)
O3 C9 C8 C7 179.95(15)
O3 C9 C8 C8A 1.4(2)
O4 C16 C15 C14 177.85(15)
O4 C16 C15 C15A 0.1(2)
O1 C1 C2 N1 0.0(2)
O1 C1 C2 C2A 129.1(2)
O2 C1 C2 N1 179.76(15)
O2 C1 C2 C2A -51.1(2)
C9 C4 C5 C6 0.2(2)
C9 C4 C3 N1 70.94(19)
C9 C8 C8A C8C 61.2(2)
C9 C8 C8A C8B 179.87(16)
C9 C8 C8A C8D -59.6(2)
C11 C16 C15 C14 -1.9(2)
C11 C16 C15 C15A -179.62(15)
C11 C12 C13 C14 -1.9(2)
C11 C12 C13 C13A 177.73(15)
C16 C11 C12 C13 1.2(2)
C16 C11 C10 N1 44.9(2)
C16 C15 C15A C15D -55.9(2)
C16 C15 C15A C15B -175.25(16)
C16 C15 C15A C15C 65.5(2)
C12 C11 C16 O4 -178.98(15)
C12 C11 C16 C15 0.8(2)
C12 C11 C10 N1 -137.18(16)
C6 C7 C8 C9 -0.8(3)
C6 C7 C8 C8A 177.75(16)
C7 C6 C5 C4 0.8(2)
C7 C6 C6A C6B -6.2(2)
C7 C6 C6A C6D 114.51(19)
C7 C6 C6A C6C -126.09(19)
C7 C8 C8A C8C -117.33(19)
C7 C8 C8A C8B 1.4(2)
C7 C8 C8A C8D 121.89(18)
C14 C15 C15A C15D 126.48(18)
C14 C15 C15A C15B 7.1(2)
C14 C15 C15A C15C -112.20(18)
C10 N1 C3 C4 69.97(18)
C10 N1 C2 C1 -152.66(15)
C10 N1 C2 C2A 80.63(19)
C10 C11 C16 O4 -1.0(2)
C10 C11 C16 C15 178.72(16)
C10 C11 C12 C13 -176.76(15)
C15 C14 C13 C12 0.7(3)
C15 C14 C13 C13A -178.93(16)
C4 C9 C8 C7 1.7(2)
C4 C9 C8 C8A -176.82(15)
C5 C6 C7 C8 -0.4(2)
C5 C6 C6A C6B 174.41(16)
C5 C6 C6A C6D -64.9(2)
C5 C6 C6A C6C 54.5(2)
C5 C4 C3 N1 -110.16(17)
C8 C9 C4 C5 -1.5(2)
C8 C9 C4 C3 177.44(15)
C13 C14 C15 C16 1.1(3)
C13 C14 C15 C15A 178.92(16)
C13B C13A C13 C12 -178.96(16)
C13B C13A C13 C14 0.7(2)
C3 N1 C10 C11 -174.33(14)
C3 N1 C2 C1 82.06(18)
C3 N1 C2 C2A -44.6(2)
C3 C4 C5 C6 -178.75(15)
C13C C13A C13 C12 60.5(2)
C13C C13A C13 C14 -119.86(18)
C13D C13A C13 C12 -58.3(2)
C13D C13A C13 C14 121.38(18)
C2 N1 C10 C11 59.5(2)
C2 N1 C3 C4 -163.91(14)
C6A C6 C7 C8 -179.86(16)
C6A C6 C5 C4 -179.78(15)

loop_
_exptl_oxdiff_crystal_face_indexfrac_h
_exptl_oxdiff_crystal_face_indexfrac_k
_exptl_oxdiff_crystal_face_indexfrac_l
_exptl_oxdiff_crystal_face_x
_exptl_oxdiff_crystal_face_y
_exptl_oxdiff_crystal_face_z
-5.1844 1.8250 -8.7288 -0.4235 -0.0351 0.9052
-0.2775 -0.7752 -21.6489 -0.9968 -0.0791 -0.0092
4.6992 -2.4354 -11.0459 -0.4880 -0.0373 -0.8721
0.6359 0.6214 21.5834 0.9953 0.0791 -0.0552
-5.8445 0.2504 1.1910 0.0234 -0.2773 0.9605
0.2177 -7.6976 2.0644 0.0740 -0.9377 -0.3394
5.8407 0.3052 -1.3426 -0.0288 0.3456 -0.9379
0.5114 7.6682 -2.2135 -0.0769 0.9725 0.2196
-1.0001 -6.9948 -11.0191 -0.5309 -0.8966 -0.1278
-0.0011 -2.9985 -20.0004 -0.9260 -0.3403 -0.1407
